data_1559949
loop_
_publ_author_name
'Li, Dong'
'Wu, Wentao'
'Han, Shiguo'
'Liu, Xitao'
'Peng, Yu'
'Li, Xiaoqi'
'Li, Lina'
'Hong, Maochun'
'Luo, Junhua'

_publ_section_title
;
 A reduced-dimensional polar hybrid perovskite for self-powered
 broad-spectrum photodetection
;
_journal_issue 8
_journal_name_full 'Chemical Science'
_journal_page_first 3050
_journal_page_last 3054
_journal_paper_doi 10.1039/D0SC06112C
_journal_volume 12
_journal_year 2021
_chemical_formula_moiety 'I10 Pb3, 2(C4 H11 I N), 2(C H6 N)'
_chemical_formula_sum 'C10 H34 I12 N4 Pb3'
_chemical_formula_weight 2354.78
_space_group_crystal_system monoclinic
_space_group_IT_number 7
_space_group_name_Hall 'P -2yc'
_space_group_name_H-M_alt 'P 1 c 1'
_atom_sites_solution_hydrogens geom
_atom_sites_solution_primary iterative
_audit_creation_date 2020-09-17
_audit_creation_method
;
Olex2 1.2
(compiled 2018.05.29 svn.r3508 for OlexSys, GUI svn.r5506)
;
_audit_update_record
;
2020-09-22 deposited with the CCDC.	2021-01-04 downloaded from the CCDC.
;
_cell_angle_alpha 90
_cell_angle_beta 95.9990(10)
_cell_angle_gamma 90
_cell_formula_units_Z 2
_cell_length_a 27.3848(12)
_cell_length_b 9.0015(4)
_cell_length_c 8.8216(3)
_cell_measurement_reflns_used 9931
_cell_measurement_temperature 290(2)
_cell_measurement_theta_max 26.36
_cell_measurement_theta_min 2.38
_cell_volume 2162.65(15)
_computing_molecular_graphics 'Olex2 (Dolomanov et al., 2009)'
_computing_publication_material 'Olex2 (Dolomanov et al., 2009)'
_computing_structure_refinement 'XL (Sheldrick, 2008)'
_computing_structure_solution 'olex2.solve (Bourhis et al., 2015)'
_diffrn_ambient_temperature 290.0
_diffrn_measured_fraction_theta_full 0.997
_diffrn_measured_fraction_theta_max 0.996
_diffrn_measurement_device_type 'Bruker APEX-II CCD'
_diffrn_measurement_method '\f and \w scans'
_diffrn_radiation_type MoK\a
_diffrn_radiation_wavelength 0.71073
_diffrn_reflns_av_R_equivalents 0.0546
_diffrn_reflns_av_unetI/netI 0.0520
_diffrn_reflns_Laue_measured_fraction_full 0.997
_diffrn_reflns_Laue_measured_fraction_max 0.996
_diffrn_reflns_limit_h_max 34
_diffrn_reflns_limit_h_min -33
_diffrn_reflns_limit_k_max 11
_diffrn_reflns_limit_k_min -11
_diffrn_reflns_limit_l_max 9
_diffrn_reflns_limit_l_min -11
_diffrn_reflns_number 36105
_diffrn_reflns_point_group_measured_fraction_full 0.997
_diffrn_reflns_point_group_measured_fraction_max 0.996
_diffrn_reflns_theta_full 25.242
_diffrn_reflns_theta_max 26.420
_diffrn_reflns_theta_min 2.243
_diffrn_standards_number 0
_exptl_absorpt_coefficient_mu 20.223
_exptl_absorpt_correction_type none
_exptl_crystal_colour red
_exptl_crystal_colour_primary red
_exptl_crystal_density_diffrn 3.616
_exptl_crystal_description plate
_exptl_crystal_F_000 2008
_refine_diff_density_max 5.668
_refine_diff_density_min -3.495
_refine_diff_density_rms 0.514
_refine_ls_abs_structure_details
;
 Flack x determined using 2407 quotients [(I+)-(I-)]/[(I+)+(I-)]
 (Parsons, Flack and Wagner, Acta Cryst. B69 (2013) 249-259).
;
_refine_ls_abs_structure_Flack 0.012(10)
_refine_ls_extinction_method none
_refine_ls_goodness_of_fit_ref 1.038
_refine_ls_hydrogen_treatment constr
_refine_ls_matrix_type full
_refine_ls_number_parameters 269
_refine_ls_number_reflns 8192
_refine_ls_number_restraints 102
_refine_ls_restrained_S_all 1.033
_refine_ls_R_factor_all 0.0783
_refine_ls_R_factor_gt 0.0627
_refine_ls_shift/su_max 0.003
_refine_ls_shift/su_mean 0.000
_refine_ls_structure_factor_coef Fsqd
_refine_ls_weighting_details 'w=1/[\s^2^(Fo^2^)+(0.0955P)^2^+44.0087P] where P=(Fo^2^+2Fc^2^)/3'
_refine_ls_weighting_scheme calc
_refine_ls_wR_factor_gt 0.1686
_refine_ls_wR_factor_ref 0.1831
_reflns_Friedel_coverage 0.998
_reflns_Friedel_fraction_full 0.997
_reflns_Friedel_fraction_max 0.996
_reflns_number_gt 6463
_reflns_number_total 8192
_reflns_threshold_expression 'I > 2\s(I)'
_cod_data_source_file d0sc06112c2.cif
_cod_data_source_block b
_cod_depositor_comments 'Adding full bibliography for 1559948--1559949.cif.'
_cod_database_code 1559949
_shelx_shelxl_version_number 2014/7
_shelx_space_group_comment
;
The symmetry employed for this shelxl refinement is uniquely defined
by the following loop, which should always be used as a source of
symmetry information in preference to the above space-group names.
They are only intended as comments.
;
_olex2_refinement_description
;
1. Twinned data refinement
 Scales: 0.512(10)
 0.488(10)
2. Fixed Uiso
 At 1.2 times of:
  All C(H,H) groups, All N(H,H,H) groups
 At 1.5 times of:
  All C(H,H,H) groups
3. Restrained distances
 N2-C3 = C3-C4 = C5-C4 = C5-C6
 1.49 with sigma of 0.02
 C8-C9 = C8-C7
 1.49 with sigma of 0.02
 N1-C10 = C9-C10 = C8-C7 = C8-C9
 1.49 with sigma of 0.02
 N3-C2 = N4-C1
 1.49 with sigma of 0.02
4. Rigid bond restraints
 C1, N4
 with sigma for 1-2 distances of 0.01 and sigma for 1-3 distances of 0.02
 C2, N3
 with sigma for 1-2 distances of 0.01 and sigma for 1-3 distances of 0.02
 N1, C10, C9, C8, C7
 with sigma for 1-2 distances of 0.01 and sigma for 1-3 distances of 0.02
 C6, C5, C4, C3, N2
 with sigma for 1-2 distances of 0.01 and sigma for 1-3 distances of 0.02
5. Uiso/Uaniso restraints and constraints
C1 \\sim N4: within 1.7A with sigma of 0.01 and sigma for terminal atoms of 0.02
C2 \\sim N3: within 1.7A with sigma of 0.01 and sigma for terminal atoms of 0.02
C6 \\sim C5 \\sim C4 \\sim C3 \\sim N2: within 1.7A with sigma of 0.01 and
sigma for terminal atoms of 0.02
C10 \\sim C9 \\sim C8 \\sim C7 \\sim N1: within 1.7A with sigma of 0.01 and
sigma for terminal atoms of 0.02
Uanis(C2) \\sim Ueq, Uanis(N3) \\sim Ueq: with sigma of 0.0001 and sigma for
terminal atoms of 0.0002
6.a Secondary CH2 refined with riding coordinates:
 C6(H6A,H6B), C5(H5A,H5B), C4(H4A,H4B), C3(H3A,H3B), C7(H7A,H7B), C8(H8A,H8B),
 C9(H9A,H9B), C10(H10A,H10B)
6.b Idealised Me refined as rotating group:
 N2(H2A,H2B,H2C), N1(H1A,H1B,H1C), N4(H4C,H4D,H4E), N3(H3C,H3D,H3E), C1(H1D,
 H1E,H1F), C2(H2D,H2E,H2F)
;
_olex2_submission_special_instructions 'No special instructions were received'

loop_
_space_group_symop_operation_xyz
'x, y, z'
'x, -y, z+1/2'

loop_
_atom_site_label
_atom_site_type_symbol
_atom_site_fract_x
_atom_site_fract_y
_atom_site_fract_z
_atom_site_U_iso_or_equiv
_atom_site_adp_type
_atom_site_occupancy
_atom_site_site_symmetry_order
_atom_site_calc_flag
_atom_site_refinement_flags_posn
_atom_site_refinement_flags_adp
_atom_site_refinement_flags_occupancy
_atom_site_disorder_assembly
_atom_site_disorder_group
Pb1 Pb 0.19075(2) 0.74926(4) 0.45604(3) 0.03140(11) Uani 1 1 d . . . . .
Pb2 Pb 0.42531(4) 0.75024(7) 0.53715(9) 0.03182(8) Uani 1 1 d . . . . .
Pb3 Pb 0.66112(2) 0.75080(4) 0.61337(3) 0.03047(11) Uani 1 1 d . . . . .
I1 I 0.08085(3) 0.68146(11) 0.44628(11) 0.0572(3) Uani 1 1 d . . . . .
I10 I 0.77075(3) 0.81667(11) 0.62927(13) 0.0699(4) Uani 1 1 d . . . . .
I3 I 0.20799(4) 0.49718(10) 0.21224(11) 0.0711(3) Uani 1 1 d . . . . .
I9 I 0.67396(5) 0.50938(10) 0.87517(10) 0.0709(3) Uani 1 1 d . . . . .
I7 I 0.53971(3) 0.70395(16) 0.57179(14) 0.0819(4) Uani 1 1 d . . . . .
I8 I 0.64475(5) 0.99253(10) 0.86191(10) 0.0621(3) Uani 1 1 d . . . . .
I2 I 0.17667(5) 0.98714(11) 0.18662(12) 0.0753(4) Uani 1 1 d . . . . .
I11 I 0.89034(4) 0.96029(16) 0.45445(12) 0.0763(4) Uani 1 1 d . . . . .
I12 I 0.96070(4) 0.54684(14) 0.60437(14) 0.0779(4) Uani 1 1 d . . . . .
I4 I 0.30957(4) 0.79502(18) 0.49903(14) 0.0869(5) Uani 1 1 d . . . . .
I5 I 0.43648(5) 0.98879(13) 0.80117(12) 0.0975(4) Uani 1 1 d . . . . .
I6 I 0.41479(7) 0.47848(13) 0.75992(15) 0.1097(5) Uani 1 1 d . . . . .
N2 N 0.7368(3) 0.2114(14) 0.6475(14) 0.064(3) Uani 1 1 d D U . . .
H2A H 0.7124 0.2582 0.5923 0.077 Uiso 1 1 calc GR . . . .
H2B H 0.7368 0.2363 0.7451 0.077 Uiso 1 1 calc GR . . . .
H2C H 0.7327 0.1137 0.6374 0.077 Uiso 1 1 calc GR . . . .
C6 C 0.8922(5) 0.4984(13) 0.6963(14) 0.065(3) Uani 1 1 d D U . . .
H6A H 0.8997 0.4578 0.7979 0.078 Uiso 1 1 calc R . . . .
H6B H 0.8748 0.5912 0.7065 0.078 Uiso 1 1 calc R . . . .
C5 C 0.8586(3) 0.3941(13) 0.6072(12) 0.063(2) Uani 1 1 d D U . . .
H5A H 0.8752 0.3000 0.5964 0.076 Uiso 1 1 calc R . . . .
H5B H 0.8496 0.4343 0.5061 0.076 Uiso 1 1 calc R . . . .
C4 C 0.8133(3) 0.3697(13) 0.6851(13) 0.064(2) Uani 1 1 d D U . . .
H4A H 0.8219 0.3355 0.7888 0.077 Uiso 1 1 calc R . . . .
H4B H 0.7947 0.4612 0.6880 0.077 Uiso 1 1 calc R . . . .
C3 C 0.7839(3) 0.2543(12) 0.5941(14) 0.065(2) Uani 1 1 d D U . . .
H3A H 0.7775 0.2901 0.4902 0.078 Uiso 1 1 calc R . . . .
H3B H 0.8040 0.1657 0.5913 0.078 Uiso 1 1 calc R . . . .
C7 C 0.9647(4) 0.9496(9) 0.400(2) 0.068(3) Uani 1 1 d D U . . .
H7A H 0.9835 0.8798 0.4660 0.081 Uiso 1 1 calc R . . . .
H7B H 0.9657 0.9180 0.2948 0.081 Uiso 1 1 calc R . . . .
C8 C 0.9851(3) 1.1020(9) 0.4219(17) 0.0661(19) Uani 1 1 d D U . . .
H8A H 0.9826 1.1319 0.5265 0.079 Uiso 1 1 calc R . . . .
H8B H 0.9650 1.1697 0.3564 0.079 Uiso 1 1 calc R . . . .
C9 C 1.0376(3) 1.1180(11) 0.3891(18) 0.070(2) Uani 1 1 d D U . . .
H9A H 1.0574 1.0446 0.4480 0.084 Uiso 1 1 calc R . . . .
H9B H 1.0397 1.0972 0.2820 0.084 Uiso 1 1 calc R . . . .
N1 N 1.1072(3) 1.2879(13) 0.3694(14) 0.063(3) Uani 1 1 d D U . . .
H1A H 1.1052 1.3570 0.2968 0.076 Uiso 1 1 calc GR . . . .
H1B H 1.1169 1.2025 0.3317 0.076 Uiso 1 1 calc GR . . . .
H1C H 1.1288 1.3165 0.4463 0.076 Uiso 1 1 calc GR . . . .
C10 C 1.0582(3) 1.2677(11) 0.4252(19) 0.072(2) Uani 1 1 d D U . . .
H10A H 1.0612 1.2824 0.5347 0.086 Uiso 1 1 calc R . . . .
H10B H 1.0358 1.3423 0.3790 0.086 Uiso 1 1 calc R . . . .
N4 N 0.3380(4) 0.220(2) 0.507(3) 0.161(5) Uani 1 1 d D U . . .
H4C H 0.3553 0.2096 0.4275 0.193 Uiso 1 1 calc GR . . . .
H4D H 0.3420 0.1407 0.5664 0.193 Uiso 1 1 calc GR . . . .
H4E H 0.3482 0.3009 0.5592 0.193 Uiso 1 1 calc GR . . . .
N3 N 0.5491(9) 0.7009(15) 1.012(2) 0.18849(9) Uani 1 1 d D U . . .
H3C H 0.5589 0.6283 1.0771 0.226 Uiso 1 1 calc GR . . . .
H3D H 0.5730 0.7219 0.9546 0.226 Uiso 1 1 calc GR . . . .
H3E H 0.5225 0.6720 0.9534 0.226 Uiso 1 1 calc GR . . . .
C1 C 0.2856(4) 0.237(2) 0.451(3) 0.160(5) Uani 1 1 d D U . . .
H1D H 0.2804 0.2077 0.3460 0.240 Uiso 1 1 calc GR . . . .
H1E H 0.2759 0.3385 0.4610 0.240 Uiso 1 1 calc GR . . . .
H1F H 0.2663 0.1747 0.5104 0.240 Uiso 1 1 calc GR . . . .
C2 C 0.5376(10) 0.8346(15) 1.099(2) 0.18023(9) Uani 1 1 d D U . . .
H2D H 0.5221 0.8055 1.1871 0.270 Uiso 1 1 calc GR . . . .
H2E H 0.5158 0.8976 1.0355 0.270 Uiso 1 1 calc GR . . . .
H2F H 0.5673 0.8876 1.1306 0.270 Uiso 1 1 calc GR . . . .

loop_
_atom_site_aniso_label
_atom_site_aniso_U_11
_atom_site_aniso_U_22
_atom_site_aniso_U_33
_atom_site_aniso_U_23
_atom_site_aniso_U_13
_atom_site_aniso_U_12
Pb1 0.0349(2) 0.02659(17) 0.0335(2) -0.00075(14) 0.00759(17) -0.00200(15)
Pb2 0.03306(15) 0.03142(14) 0.03131(15) -0.00004(11) 0.00491(12) -0.00002(12)
Pb3 0.0331(2) 0.02909(19) 0.02954(19) 0.00035(14) 0.00472(16) -0.00115(15)
I1 0.0336(4) 0.0566(5) 0.0826(6) 0.0004(5) 0.0114(4) -0.0056(4)
I10 0.0247(4) 0.0517(5) 0.1339(9) 0.0001(6) 0.0114(5) -0.0016(4)
I3 0.0825(6) 0.0627(4) 0.0730(5) -0.0450(4) 0.0317(4) -0.0201(5)
I9 0.1175(8) 0.0477(4) 0.0528(4) 0.0308(3) 0.0344(4) 0.0129(5)
I7 0.0233(4) 0.0899(7) 0.1317(11) -0.0026(7) 0.0042(6) -0.0018(5)
I8 0.0930(7) 0.0513(4) 0.0413(4) -0.0223(4) 0.0036(4) 0.0045(5)
I2 0.1073(9) 0.0555(5) 0.0628(5) 0.0300(4) 0.0084(6) 0.0039(5)
I11 0.0352(5) 0.1165(8) 0.0775(6) -0.0240(6) 0.0071(4) -0.0015(5)
I12 0.0586(6) 0.0817(7) 0.0970(8) -0.0053(6) 0.0257(5) -0.0096(5)
I4 0.0232(5) 0.1017(8) 0.1346(11) -0.0017(8) 0.0028(6) 0.0016(5)
I5 0.0948(9) 0.1115(7) 0.0860(6) -0.0768(4) 0.0078(6) -0.0025(6)
I6 0.1411(11) 0.0843(6) 0.0994(7) 0.0644(5) -0.0080(7) -0.0364(6)
N2 0.052(4) 0.060(5) 0.076(7) 0.008(6) -0.013(5) -0.009(5)
C6 0.058(4) 0.077(4) 0.057(4) -0.037(4) -0.008(4) -0.019(4)
C5 0.058(3) 0.076(4) 0.053(3) -0.029(3) -0.005(3) -0.016(3)
C4 0.055(3) 0.080(4) 0.056(4) -0.011(3) -0.003(3) -0.007(3)
C3 0.058(4) 0.080(4) 0.055(4) 0.001(4) 0.000(4) -0.006(4)
C7 0.039(4) 0.065(4) 0.104(5) -0.011(5) 0.029(4) -0.003(4)
C8 0.036(3) 0.063(3) 0.102(4) -0.004(4) 0.021(3) -0.004(3)
C9 0.037(3) 0.070(3) 0.105(4) 0.004(4) 0.015(3) -0.009(3)
N1 0.057(4) 0.041(5) 0.095(7) -0.007(5) 0.024(4) -0.017(4)
C10 0.046(4) 0.069(4) 0.103(5) 0.003(4) 0.016(4) -0.010(4)
N4 0.185(6) 0.090(8) 0.216(11) 0.003(9) 0.061(8) -0.047(8)
N3 0.18849(14) 0.18849(14) 0.18849(14) 0.00000(11) 0.01970(11) 0.00000(11)
C1 0.189(6) 0.086(9) 0.213(11) 0.023(9) 0.062(8) -0.036(9)
C2 0.18023(14) 0.18023(14) 0.18023(14) 0.00000(11) 0.01883(11) 0.00000(11)

loop_
_atom_type_symbol
_atom_type_description
_atom_type_scat_dispersion_real
_atom_type_scat_dispersion_imag
_atom_type_scat_source
C C 0.0033 0.0016 'International Tables Vol C Tables 4.2.6.8 and 6.1.1.4'
H H 0.0000 0.0000 'International Tables Vol C Tables 4.2.6.8 and 6.1.1.4'
I I -0.4742 1.8119 'International Tables Vol C Tables 4.2.6.8 and 6.1.1.4'
N N 0.0061 0.0033 'International Tables Vol C Tables 4.2.6.8 and 6.1.1.4'
Pb Pb -3.3944 10.1111 'International Tables Vol C Tables 4.2.6.8 and 6.1.1.4'

loop_
_geom_angle_atom_site_label_1
_geom_angle_atom_site_label_2
_geom_angle_atom_site_label_3
_geom_angle
_geom_angle_site_symmetry_1
_geom_angle_site_symmetry_3
_geom_angle_publ_flag
I1 Pb1 I3 87.32(3) . 2_565 ?
I1 Pb1 I3 93.06(3) . . ?
I1 Pb1 I2 94.06(3) . . ?
I1 Pb1 I2 88.97(3) . 2_575 ?
I1 Pb1 I4 173.45(3) . . ?
I3 Pb1 I3 87.790(11) 2_565 . ?
I3 Pb1 I2 94.89(3) 2_565 2_575 ?
I3 Pb1 I2 176.96(3) 2_565 . ?
I3 Pb1 I4 87.26(3) . . ?
I3 Pb1 I4 86.16(3) 2_565 . ?
I2 Pb1 I3 176.71(3) 2_575 . ?
I2 Pb1 I3 89.43(3) . . ?
I2 Pb1 I2 87.844(11) 2_575 . ?
I2 Pb1 I4 92.48(4) . . ?
I2 Pb1 I4 91.01(4) 2_575 . ?
I7 Pb2 I4 179.41(5) . . ?
I7 Pb2 I5 89.91(4) . 2_574 ?
I7 Pb2 I5 89.98(4) . . ?
I7 Pb2 I6 89.52(5) . . ?
I7 Pb2 I6 89.90(5) . 2_564 ?
I4 Pb2 I6 89.52(5) . 2_564 ?
I5 Pb2 I4 90.60(4) . . ?
I5 Pb2 I4 90.01(4) 2_574 . ?
I5 Pb2 I5 88.392(18) . 2_574 ?
I5 Pb2 I6 88.97(4) 2_574 2_564 ?
I5 Pb2 I6 94.33(4) . . ?
I5 Pb2 I6 177.36(4) . 2_564 ?
I6 Pb2 I4 90.53(5) . . ?
I6 Pb2 I5 177.22(4) . 2_574 ?
I6 Pb2 I6 88.305(18) . 2_564 ?
I10 Pb3 I9 93.80(3) . . ?
I10 Pb3 I9 89.85(3) . 2_564 ?
I10 Pb3 I7 174.65(3) . . ?
I10 Pb3 I8 87.56(3) . 2_574 ?
I10 Pb3 I8 92.56(3) . . ?
I9 Pb3 I9 87.998(11) . 2_564 ?
I9 Pb3 I7 90.68(3) 2_564 . ?
I9 Pb3 I7 91.54(3) . . ?
I9 Pb3 I8 176.54(3) . 2_574 ?
I9 Pb3 I8 95.19(2) 2_564 2_574 ?
I8 Pb3 I9 176.13(3) . 2_564 ?
I8 Pb3 I9 88.82(2) . . ?
I8 Pb3 I7 87.09(3) 2_574 . ?
I8 Pb3 I7 87.20(3) . . ?
I8 Pb3 I8 87.939(11) . 2_574 ?
Pb1 I3 Pb1 163.00(4) 2_564 . ?
Pb3 I9 Pb3 166.78(5) . 2_565 ?
Pb2 I7 Pb3 165.10(5) . . ?
Pb3 I8 Pb3 163.66(5) . 2_575 ?
Pb1 I2 Pb1 164.78(5) 2_574 . ?
Pb2 I4 Pb1 165.45(6) . . ?
Pb2 I5 Pb2 167.92(6) . 2_575 ?
Pb2 I6 Pb2 165.37(6) . 2_565 ?
H2A N2 H2B 109.5 . . ?
H2A N2 H2C 109.5 . . ?
H2B N2 H2C 109.5 . . ?
C3 N2 H2A 109.5 . . ?
C3 N2 H2B 109.5 . . ?
C3 N2 H2C 109.5 . . ?
I12 C6 H6A 108.2 . . ?
I12 C6 H6B 108.2 . . ?
H6A C6 H6B 107.4 . . ?
C5 C6 I12 116.3(8) . . ?
C5 C6 H6A 108.2 . . ?
C5 C6 H6B 108.2 . . ?
C6 C5 H5A 109.6 . . ?
C6 C5 H5B 109.6 . . ?
C6 C5 C4 110.3(10) . . ?
H5A C5 H5B 108.1 . . ?
C4 C5 H5A 109.6 . . ?
C4 C5 H5B 109.6 . . ?
C5 C4 H4A 110.5 . . ?
C5 C4 H4B 110.5 . . ?
H4A C4 H4B 108.7 . . ?
C3 C4 C5 106.3(9) . . ?
C3 C4 H4A 110.5 . . ?
C3 C4 H4B 110.5 . . ?
N2 C3 C4 116.8(10) . . ?
N2 C3 H3A 108.1 . . ?
N2 C3 H3B 108.1 . . ?
C4 C3 H3A 108.1 . . ?
C4 C3 H3B 108.1 . . ?
H3A C3 H3B 107.3 . . ?
I11 C7 H7A 110.5 . . ?
I11 C7 H7B 110.5 . . ?
H7A C7 H7B 108.7 . . ?
C8 C7 I11 106.3(7) . . ?
C8 C7 H7A 110.5 . . ?
C8 C7 H7B 110.5 . . ?
C7 C8 H8A 108.6 . . ?
C7 C8 H8B 108.6 . . ?
C7 C8 C9 114.6(9) . . ?
H8A C8 H8B 107.6 . . ?
C9 C8 H8A 108.6 . . ?
C9 C8 H8B 108.6 . . ?
C8 C9 H9A 108.9 . . ?
C8 C9 H9B 108.9 . . ?
H9A C9 H9B 107.7 . . ?
C10 C9 C8 113.3(9) . . ?
C10 C9 H9A 108.9 . . ?
C10 C9 H9B 108.9 . . ?
H1A N1 H1B 109.5 . . ?
H1A N1 H1C 109.5 . . ?
H1B N1 H1C 109.5 . . ?
C10 N1 H1A 109.5 . . ?
C10 N1 H1B 109.5 . . ?
C10 N1 H1C 109.5 . . ?
C9 C10 N1 112.1(10) . . ?
C9 C10 H10A 109.2 . . ?
C9 C10 H10B 109.2 . . ?
N1 C10 H10A 109.2 . . ?
N1 C10 H10B 109.2 . . ?
H10A C10 H10B 107.9 . . ?
H4C N4 H4D 109.5 . . ?
H4C N4 H4E 109.5 . . ?
H4D N4 H4E 109.5 . . ?
C1 N4 H4C 109.5 . . ?
C1 N4 H4D 109.5 . . ?
C1 N4 H4E 109.5 . . ?
H3C N3 H3D 109.5 . . ?
H3C N3 H3E 109.5 . . ?
H3D N3 H3E 109.5 . . ?
C2 N3 H3C 109.5 . . ?
C2 N3 H3D 109.5 . . ?
C2 N3 H3E 109.5 . . ?
N4 C1 H1D 109.5 . . ?
N4 C1 H1E 109.5 . . ?
N4 C1 H1F 109.5 . . ?
H1D C1 H1E 109.5 . . ?
H1D C1 H1F 109.5 . . ?
H1E C1 H1F 109.5 . . ?
N3 C2 H2D 109.5 . . ?
N3 C2 H2E 109.5 . . ?
N3 C2 H2F 109.5 . . ?
H2D C2 H2E 109.5 . . ?
H2D C2 H2F 109.5 . . ?
H2E C2 H2F 109.5 . . ?

loop_
_geom_bond_atom_site_label_1
_geom_bond_atom_site_label_2
_geom_bond_distance
_geom_bond_site_symmetry_2
_geom_bond_publ_flag
Pb1 I1 3.0634(10) . ?
Pb1 I3 3.1668(10) 2_565 ?
Pb1 I3 3.1952(10) . ?
Pb1 I2 3.1924(11) . ?
Pb1 I2 3.1749(11) 2_575 ?
Pb1 I4 3.2622(11) . ?
Pb2 I7 3.1434(14) . ?
Pb2 I4 3.1780(14) . ?
Pb2 I5 3.1746(13) 2_574 ?
Pb2 I5 3.1592(13) . ?
Pb2 I6 3.1867(14) 2_564 ?
Pb2 I6 3.1698(14) . ?
Pb3 I10 3.0490(10) . ?
Pb3 I9 3.1639(9) . ?
Pb3 I9 3.1904(10) 2_564 ?
Pb3 I7 3.3334(11) . ?
Pb3 I8 3.2019(9) 2_574 ?
Pb3 I8 3.1541(10) . ?
I3 Pb1 3.1668(10) 2_564 ?
I9 Pb3 3.1905(10) 2_565 ?
I8 Pb3 3.2019(9) 2_575 ?
I2 Pb1 3.1749(11) 2_574 ?
I11 C7 2.144(13) . ?
I12 C6 2.166(13) . ?
I5 Pb2 3.1747(13) 2_575 ?
I6 Pb2 3.1867(14) 2_565 ?
N2 H2A 0.8900 . ?
N2 H2B 0.8900 . ?
N2 H2C 0.8900 . ?
N2 C3 1.471(13) . ?
C6 H6A 0.9700 . ?
C6 H6B 0.9700 . ?
C6 C5 1.481(14) . ?
C5 H5A 0.9700 . ?
C5 H5B 0.9700 . ?
C5 C4 1.496(13) . ?
C4 H4A 0.9700 . ?
C4 H4B 0.9700 . ?
C4 C3 1.495(14) . ?
C3 H3A 0.9700 . ?
C3 H3B 0.9700 . ?
C7 H7A 0.9700 . ?
C7 H7B 0.9700 . ?
C7 C8 1.487(10) . ?
C8 H8A 0.9700 . ?
C8 H8B 0.9700 . ?
C8 C9 1.503(10) . ?
C9 H9A 0.9700 . ?
C9 H9B 0.9700 . ?
C9 C10 1.484(13) . ?
N1 H1A 0.8900 . ?
N1 H1B 0.8900 . ?
N1 H1C 0.8900 . ?
N1 C10 1.488(14) . ?
C10 H10A 0.9700 . ?
C10 H10B 0.9700 . ?
N4 H4C 0.8900 . ?
N4 H4D 0.8900 . ?
N4 H4E 0.8900 . ?
N4 C1 1.474(16) . ?
N3 H3C 0.8900 . ?
N3 H3D 0.8900 . ?
N3 H3E 0.8900 . ?
N3 C2 1.477(18) . ?
C1 H1D 0.9600 . ?
C1 H1E 0.9600 . ?
C1 H1F 0.9600 . ?
C2 H2D 0.9600 . ?
C2 H2E 0.9600 . ?
C2 H2F 0.9600 . ?

loop_
_twin_individual_id
_twin_individual_mass_fraction_refined
1 0.512(10)
2 0.488(10)
